data_2226965
loop_
_publ_author_name
'Guan, Jin-Tao'
'Hou, Jian-Guo'
'Zhang, Zhi-Yong'
'Zhao, Si-Yin'

_publ_section_title
;
 1-Ethyl-3-(2,4,6-trimethylphenyl)imidazolium tetrafluoroborate
;
_journal_coeditor_code JH2177
_journal_issue 8
_journal_name_full 'Acta Crystallographica Section E'
_journal_page_first o2036
_journal_paper_doi 10.1107/S1600536810027431
_journal_volume 66
_journal_year 2010
_chemical_formula_iupac 'C14 H19 N2 +, B F4 -'
_chemical_formula_moiety 'C14 H19 N2 +, B F4 -'
_chemical_formula_sum 'C14 H19 B F4 N2'
_chemical_formula_weight 302.12
_chemical_name_systematic
;
1-Ethyl-3-(2,4,6-trimethylphenyl)imidazolium tetrafluoroborate
;
_space_group_IT_number 14
_symmetry_cell_setting monoclinic
_symmetry_space_group_name_Hall '-P 2yn'
_symmetry_space_group_name_H-M 'P 1 21/n 1'
_atom_sites_solution_hydrogens geom
_atom_sites_solution_primary direct
_atom_sites_solution_secondary difmap
_audit_creation_method SHELXL-97
_cell_angle_alpha 90.00
_cell_angle_beta 91.401(2)
_cell_angle_gamma 90.00
_cell_formula_units_Z 4
_cell_length_a 7.7637(7)
_cell_length_b 9.1625(9)
_cell_length_c 21.559(2)
_cell_measurement_reflns_used 3305
_cell_measurement_temperature 298(2)
_cell_measurement_theta_max 26.53
_cell_measurement_theta_min 2.42
_cell_volume 1533.1(2)
_computing_cell_refinement 'SAINT (Bruker, 2001)'
_computing_data_collection 'SMART (Bruker, 2001)'
_computing_data_reduction 'SAINT (Bruker, 2001)'
_computing_molecular_graphics 'SHELXTL (Sheldrick, 2008)'
_computing_publication_material 'SHELXTL (Sheldrick, 2008)'
_computing_structure_refinement 'SHELXL97 (Sheldrick, 2008)'
_computing_structure_solution 'SHELXS97 (Sheldrick, 2008)'
_diffrn_ambient_temperature 298(2)
_diffrn_measured_fraction_theta_full 0.998
_diffrn_measured_fraction_theta_max 0.998
_diffrn_measurement_device_type 'Bruker SMART CCD area-detector'
_diffrn_measurement_method 'phi and omega scans'
_diffrn_radiation_monochromator graphite
_diffrn_radiation_source 'fine-focus sealed tube'
_diffrn_radiation_type MoK\a
_diffrn_radiation_wavelength 0.71073
_diffrn_reflns_av_R_equivalents 0.0258
_diffrn_reflns_av_sigmaI/netI 0.0270
_diffrn_reflns_limit_h_max 9
_diffrn_reflns_limit_h_min -9
_diffrn_reflns_limit_k_max 9
_diffrn_reflns_limit_k_min -11
_diffrn_reflns_limit_l_max 26
_diffrn_reflns_limit_l_min -25
_diffrn_reflns_number 9593
_diffrn_reflns_theta_full 26.00
_diffrn_reflns_theta_max 26.00
_diffrn_reflns_theta_min 1.89
_exptl_absorpt_coefficient_mu 0.111
_exptl_absorpt_correction_T_max 0.9890
_exptl_absorpt_correction_T_min 0.9825
_exptl_absorpt_correction_type multi-scan
_exptl_absorpt_process_details '(SADABS; Sheldrick, 2004)'
_exptl_crystal_colour colourless
_exptl_crystal_density_diffrn 1.309
_exptl_crystal_density_method 'not measured'
_exptl_crystal_description block
_exptl_crystal_F_000 632
_exptl_crystal_size_max 0.16
_exptl_crystal_size_mid 0.15
_exptl_crystal_size_min 0.10
_refine_diff_density_max 0.298
_refine_diff_density_min -0.258
_refine_ls_extinction_coef 0.014(3)
_refine_ls_extinction_expression Fc^*^=kFc[1+0.001xFc^2^\l^3^/sin(2\q)]^-1/4^
_refine_ls_extinction_method 'SHELXS97 (Sheldrick, 2008)'
_refine_ls_goodness_of_fit_ref 1.079
_refine_ls_hydrogen_treatment constr
_refine_ls_matrix_type full
_refine_ls_number_parameters 195
_refine_ls_number_reflns 3013
_refine_ls_number_restraints 0
_refine_ls_restrained_S_all 1.079
_refine_ls_R_factor_all 0.0750
_refine_ls_R_factor_gt 0.0668
_refine_ls_shift/su_max 0.026
_refine_ls_shift/su_mean 0.001
_refine_ls_structure_factor_coef Fsqd
_refine_ls_weighting_details 'calc w=1/[\s^2^(Fo^2^)+(0.0826P)^2^+0.7775P] where P=(Fo^2^+2Fc^2^)/3'
_refine_ls_weighting_scheme calc
_refine_ls_wR_factor_gt 0.1750
_refine_ls_wR_factor_ref 0.1813
_reflns_number_gt 2610
_reflns_number_total 3013
_reflns_threshold_expression I>2sigma(I)
_cod_data_source_file jh2177.cif
_cod_data_source_block I
_cod_original_cell_volume 1533.2(2)
_cod_original_sg_symbol_H-M 'P 21/n'
_cod_database_code 2226965
_cod_database_fobs_code 2226965

loop_
_symmetry_equiv_pos_as_xyz
'x, y, z'
'-x+1/2, y+1/2, -z+1/2'
'-x, -y, -z'
'x-1/2, -y-1/2, z-1/2'

loop_
_atom_site_type_symbol
_atom_site_label
_atom_site_fract_x
_atom_site_fract_y
_atom_site_fract_z
_atom_site_U_iso_or_equiv
_atom_site_adp_type
_atom_site_calc_flag
_atom_site_refinement_flags
_atom_site_occupancy
_atom_site_disorder_assembly
_atom_site_disorder_group
B B1 0.3268(4) 0.6442(3) 0.16502(13) 0.0525(7) Uani d . 1 . .
C C1 0.7628(3) 0.8458(2) 0.04243(9) 0.0430(5) Uani d . 1 . .
C C2 0.7570(3) 0.7075(3) 0.01582(11) 0.0537(6) Uani d . 1 . .
C C3 0.7342(3) 0.7003(3) -0.04830(11) 0.0580(6) Uani d . 1 . .
H H3 0.7303 0.6093 -0.0674 0.070 Uiso calc R 1 . .
C C4 0.7172(3) 0.8245(3) -0.08467(10) 0.0506(6) Uani d . 1 . .
C C5 0.7239(3) 0.9592(3) -0.05564(10) 0.0459(5) Uani d . 1 . .
H H5 0.7117 1.0429 -0.0797 0.055 Uiso calc R 1 . .
C C6 0.7481(3) 0.9738(2) 0.00784(10) 0.0428(5) Uani d . 1 . .
C C7 0.7746(5) 0.5706(3) 0.05432(14) 0.0803(9) Uani d . 1 . .
H H7A 0.7588 0.4867 0.0281 0.120 Uiso calc R 1 . .
H H7B 0.6890 0.5705 0.0857 0.120 Uiso calc R 1 . .
H H7C 0.8873 0.5674 0.0736 0.120 Uiso calc R 1 . .
C C8 0.6908(4) 0.8130(4) -0.15396(12) 0.0704(8) Uani d . 1 . .
H H8A 0.5704 0.8002 -0.1637 0.106 Uiso calc R 1 . .
H H8B 0.7540 0.7308 -0.1691 0.106 Uiso calc R 1 . .
H H8C 0.7311 0.9005 -0.1733 0.106 Uiso calc R 1 . .
C C9 0.7608(3) 1.1231(3) 0.03680(12) 0.0576(6) Uani d . 1 . .
H H9A 0.7485 1.1961 0.0051 0.086 Uiso calc R 1 . .
H H9B 0.8709 1.1337 0.0575 0.086 Uiso calc R 1 . .
H H9C 0.6710 1.1346 0.0663 0.086 Uiso calc R 1 . .
C C10 0.9442(3) 0.8499(3) 0.14103(11) 0.0585(7) Uani d . 1 . .
H H10 1.0503 0.8278 0.1243 0.070 Uiso calc R 1 . .
C C11 0.9149(3) 0.8783(3) 0.20014(11) 0.0560(6) Uani d . 1 . .
H H11 0.9968 0.8806 0.2323 0.067 Uiso calc R 1 . .
C C12 0.6688(3) 0.8903(2) 0.14954(10) 0.0432(5) Uani d . 1 . .
H H12 0.5519 0.9012 0.1403 0.052 Uiso calc R 1 . .
C C13 0.6504(3) 0.9378(3) 0.26280(10) 0.0535(6) Uani d . 1 . .
H H13A 0.5305 0.9583 0.2526 0.064 Uiso calc R 1 . .
H H13B 0.7004 1.0248 0.2815 0.064 Uiso calc R 1 . .
C C14 0.6599(4) 0.8162(3) 0.30850(12) 0.0694(8) Uani d . 1 . .
H H14A 0.6102 0.7299 0.2903 0.104 Uiso calc R 1 . .
H H14B 0.5974 0.8425 0.3447 0.104 Uiso calc R 1 . .
H H14C 0.7781 0.7979 0.3200 0.104 Uiso calc R 1 . .
F F1 0.3231(3) 0.6699(2) 0.10302(8) 0.1034(7) Uani d . 1 . .
F F2 0.4792(3) 0.5802(3) 0.18106(10) 0.1111(8) Uani d . 1 . .
F F3 0.3132(2) 0.7798(2) 0.19293(8) 0.0817(6) Uani d . 1 . .
F F4 0.1928(3) 0.5595(2) 0.17995(13) 0.1228(9) Uani d . 1 . .
N N1 0.7890(2) 0.8590(2) 0.10897(8) 0.0433(4) Uani d . 1 . .
N N2 0.7417(2) 0.9036(2) 0.20523(8) 0.0431(4) Uani d . 1 . .

loop_
_atom_site_aniso_label
_atom_site_aniso_U_11
_atom_site_aniso_U_22
_atom_site_aniso_U_33
_atom_site_aniso_U_12
_atom_site_aniso_U_13
_atom_site_aniso_U_23
B1 0.0531(15) 0.0509(15) 0.0534(15) 0.0004(12) 0.0011(12) 0.0059(12)
C1 0.0453(11) 0.0476(12) 0.0360(10) 0.0015(9) 0.0028(8) 0.0006(9)
C2 0.0673(15) 0.0429(13) 0.0512(13) 0.0039(11) 0.0072(11) 0.0013(10)
C3 0.0739(17) 0.0475(13) 0.0527(14) 0.0036(12) 0.0044(11) -0.0124(11)
C4 0.0488(12) 0.0596(14) 0.0434(12) 0.0042(10) 0.0019(9) -0.0033(10)
C5 0.0456(12) 0.0490(13) 0.0430(11) 0.0031(9) 0.0014(9) 0.0061(9)
C6 0.0402(11) 0.0445(12) 0.0437(11) 0.0005(9) 0.0018(8) -0.0006(9)
C7 0.124(3) 0.0468(15) 0.0703(19) 0.0093(16) 0.0099(17) 0.0075(13)
C8 0.0803(19) 0.083(2) 0.0475(14) 0.0079(15) -0.0039(12) -0.0100(13)
C9 0.0716(16) 0.0459(13) 0.0553(14) -0.0023(11) 0.0002(11) -0.0014(11)
C10 0.0392(12) 0.0832(19) 0.0530(14) 0.0065(11) 0.0012(10) 0.0082(12)
C11 0.0452(12) 0.0752(17) 0.0474(13) 0.0004(11) -0.0066(10) 0.0069(12)
C12 0.0388(11) 0.0475(12) 0.0432(11) 0.0033(9) 0.0008(8) 0.0009(9)
C13 0.0626(14) 0.0561(14) 0.0421(12) 0.0027(11) 0.0047(10) -0.0088(10)
C14 0.0866(19) 0.0722(18) 0.0500(14) 0.0049(15) 0.0156(13) 0.0078(13)
F1 0.1536(19) 0.0988(14) 0.0573(11) 0.0246(13) -0.0050(11) 0.0061(9)
F2 0.0887(14) 0.1184(17) 0.1254(18) 0.0440(12) -0.0116(12) 0.0259(14)
F3 0.0730(11) 0.0778(12) 0.0940(13) -0.0010(8) -0.0021(9) -0.0243(9)
F4 0.1021(16) 0.0805(14) 0.188(3) -0.0268(11) 0.0534(16) 0.0061(14)
N1 0.0427(9) 0.0483(10) 0.0390(9) 0.0030(8) 0.0015(7) 0.0027(8)
N2 0.0475(10) 0.0443(10) 0.0375(9) 0.0014(8) 0.0010(7) 0.0009(7)

loop_
_atom_type_symbol
_atom_type_description
_atom_type_scat_dispersion_real
_atom_type_scat_dispersion_imag
_atom_type_scat_source
C C 0.0033 0.0016 'International Tables Vol C Tables 4.2.6.8 and 6.1.1.4'
H H 0.0000 0.0000 'International Tables Vol C Tables 4.2.6.8 and 6.1.1.4'
N N 0.0061 0.0033 'International Tables Vol C Tables 4.2.6.8 and 6.1.1.4'
B B 0.0013 0.0007 'International Tables Vol C Tables 4.2.6.8 and 6.1.1.4'
F F 0.0171 0.0103 'International Tables Vol C Tables 4.2.6.8 and 6.1.1.4'

loop_
_geom_angle_atom_site_label_1
_geom_angle_atom_site_label_2
_geom_angle_atom_site_label_3
_geom_angle_site_symmetry_1
_geom_angle_site_symmetry_3
_geom_angle
_geom_angle_publ_flag
F4 B1 F1 . . 109.8(2) ?
F4 B1 F2 . . 111.4(3) ?
F1 B1 F2 . . 108.9(2) ?
F4 B1 F3 . . 110.2(2) ?
F1 B1 F3 . . 105.8(2) ?
F2 B1 F3 . . 110.6(2) ?
C2 C1 C6 . . 123.0(2) ?
C2 C1 N1 . . 119.11(19) ?
C6 C1 N1 . . 117.87(19) ?
C3 C2 C1 . . 117.1(2) ?
C3 C2 C7 . . 121.0(2) ?
C1 C2 C7 . . 121.9(2) ?
C4 C3 C2 . . 122.1(2) ?
C4 C3 H3 . . 119.0 ?
C2 C3 H3 . . 119.0 ?
C5 C4 C3 . . 118.3(2) ?
C5 C4 C8 . . 120.9(2) ?
C3 C4 C8 . . 120.8(2) ?
C6 C5 C4 . . 122.5(2) ?
C6 C5 H5 . . 118.8 ?
C4 C5 H5 . . 118.8 ?
C5 C6 C1 . . 117.1(2) ?
C5 C6 C9 . . 120.3(2) ?
C1 C6 C9 . . 122.62(19) ?
C2 C7 H7A . . 109.5 ?
C2 C7 H7B . . 109.5 ?
H7A C7 H7B . . 109.5 ?
C2 C7 H7C . . 109.5 ?
H7A C7 H7C . . 109.5 ?
H7B C7 H7C . . 109.5 ?
C4 C8 H8A . . 109.5 ?
C4 C8 H8B . . 109.5 ?
H8A C8 H8B . . 109.5 ?
C4 C8 H8C . . 109.5 ?
H8A C8 H8C . . 109.5 ?
H8B C8 H8C . . 109.5 ?
C6 C9 H9A . . 109.5 ?
C6 C9 H9B . . 109.5 ?
H9A C9 H9B . . 109.5 ?
C6 C9 H9C . . 109.5 ?
H9A C9 H9C . . 109.5 ?
H9B C9 H9C . . 109.5 ?
C11 C10 N1 . . 107.6(2) ?
C11 C10 H10 . . 126.2 ?
N1 C10 H10 . . 126.2 ?
C10 C11 N2 . . 107.6(2) ?
C10 C11 H11 . . 126.2 ?
N2 C11 H11 . . 126.2 ?
N2 C12 N1 . . 109.08(18) ?
N2 C12 H12 . . 125.5 ?
N1 C12 H12 . . 125.5 ?
N2 C13 C14 . . 112.4(2) ?
N2 C13 H13A . . 109.1 ?
C14 C13 H13A . . 109.1 ?
N2 C13 H13B . . 109.1 ?
C14 C13 H13B . . 109.1 ?
H13A C13 H13B . . 107.9 ?
C13 C14 H14A . . 109.5 ?
C13 C14 H14B . . 109.5 ?
H14A C14 H14B . . 109.5 ?
C13 C14 H14C . . 109.5 ?
H14A C14 H14C . . 109.5 ?
H14B C14 H14C . . 109.5 ?
C12 N1 C10 . . 107.65(18) ?
C12 N1 C1 . . 125.94(18) ?
C10 N1 C1 . . 126.31(18) ?
C12 N2 C11 . . 108.11(18) ?
C12 N2 C13 . . 125.41(19) ?
C11 N2 C13 . . 126.47(19) ?

loop_
_geom_bond_atom_site_label_1
_geom_bond_atom_site_label_2
_geom_bond_site_symmetry_2
_geom_bond_distance
_geom_bond_publ_flag
B1 F4 . 1.343(3) ?
B1 F1 . 1.357(3) ?
B1 F2 . 1.358(3) ?
B1 F3 . 1.385(3) ?
C1 C2 . 1.392(3) ?
C1 C6 . 1.393(3) ?
C1 N1 . 1.449(3) ?
C2 C3 . 1.391(3) ?
C2 C7 . 1.509(4) ?
C3 C4 . 1.387(3) ?
C3 H3 . 0.9300 ?
C4 C5 . 1.384(3) ?
C4 C8 . 1.506(3) ?
C5 C6 . 1.383(3) ?
C5 H5 . 0.9300 ?
C6 C9 . 1.506(3) ?
C7 H7A . 0.9600 ?
C7 H7B . 0.9600 ?
C7 H7C . 0.9600 ?
C8 H8A . 0.9600 ?
C8 H8B . 0.9600 ?
C8 H8C . 0.9600 ?
C9 H9A . 0.9600 ?
C9 H9B . 0.9600 ?
C9 H9C . 0.9600 ?
C10 C11 . 1.326(3) ?
C10 N1 . 1.377(3) ?
C10 H10 . 0.9300 ?
C11 N2 . 1.371(3) ?
C11 H11 . 0.9300 ?
C12 N2 . 1.320(3) ?
C12 N1 . 1.326(3) ?
C12 H12 . 0.9300 ?
C13 N2 . 1.478(3) ?
C13 C14 . 1.488(4) ?
C13 H13A . 0.9700 ?
C13 H13B . 0.9700 ?
C14 H14A . 0.9600 ?
C14 H14B . 0.9600 ?
C14 H14C . 0.9600 ?

loop_
_geom_torsion_atom_site_label_1
_geom_torsion_atom_site_label_2
_geom_torsion_atom_site_label_3
_geom_torsion_atom_site_label_4
_geom_torsion_site_symmetry_1
_geom_torsion_site_symmetry_2
_geom_torsion_site_symmetry_3
_geom_torsion_site_symmetry_4
_geom_torsion
_geom_torsion_publ_flag
C6 C1 C2 C3 . . . . -0.4(4) ?
N1 C1 C2 C3 . . . . -179.0(2) ?
C6 C1 C2 C7 . . . . 179.5(3) ?
N1 C1 C2 C7 . . . . 0.9(4) ?
C1 C2 C3 C4 . . . . -0.3(4) ?
C7 C2 C3 C4 . . . . 179.8(3) ?
C2 C3 C4 C5 . . . . 0.2(4) ?
C2 C3 C4 C8 . . . . -179.3(2) ?
C3 C4 C5 C6 . . . . 0.5(3) ?
C8 C4 C5 C6 . . . . -179.9(2) ?
C4 C5 C6 C1 . . . . -1.1(3) ?
C4 C5 C6 C9 . . . . 177.8(2) ?
C2 C1 C6 C5 . . . . 1.1(3) ?
N1 C1 C6 C5 . . . . 179.73(18) ?
C2 C1 C6 C9 . . . . -177.8(2) ?
N1 C1 C6 C9 . . . . 0.8(3) ?
N1 C10 C11 N2 . . . . 0.6(3) ?
N2 C12 N1 C10 . . . . 1.0(3) ?
N2 C12 N1 C1 . . . . -175.53(19) ?
C11 C10 N1 C12 . . . . -1.0(3) ?
C11 C10 N1 C1 . . . . 175.5(2) ?
C2 C1 N1 C12 . . . . -103.7(3) ?
C6 C1 N1 C12 . . . . 77.7(3) ?
C2 C1 N1 C10 . . . . 80.4(3) ?
C6 C1 N1 C10 . . . . -98.3(3) ?
N1 C12 N2 C11 . . . . -0.7(3) ?
N1 C12 N2 C13 . . . . -179.9(2) ?
C10 C11 N2 C12 . . . . 0.0(3) ?
C10 C11 N2 C13 . . . . 179.2(2) ?
C14 C13 N2 C12 . . . . 115.6(3) ?
C14 C13 N2 C11 . . . . -63.4(3) ?
